data_9010609
loop_
_publ_author_name
'Locock, A. J.'
'Ramik, R. A.'
'Back, M. E.'

_publ_section_title
;
 The structures of two novel Sn2+ oxysalts found with romarchite and
 hydroromarchite as corrosion products of pewter artifacts
;
_journal_name_full 'The Canadian Mineralogist'
_journal_page_first 1457
_journal_page_last 1467
_journal_paper_doi 10.2113/gscanmin.44.6.1457
_journal_volume 44
_journal_year 2006
_chemical_formula_structural Sn6SiO8
_chemical_formula_sum 'O8 Si Sn6'
_space_group_IT_number 186
_symmetry_space_group_name_Hall 'P 6c -2c'
_symmetry_space_group_name_H-M 'P 63 m c'
_cell_angle_alpha 90
_cell_angle_beta 90
_cell_angle_gamma 120
_cell_length_a 7.3742
_cell_length_b 7.3742
_cell_length_c 11.9598
_cell_formula_units_Z 2
_cell_volume 563.228
_database_code_amcsd 0006130
_exptl_crystal_density_diffrn 5.120
_cod_original_formula_sum 'Sn6 Si O8'
_cod_database_code 9010609
_amcsd_formula_title Sn6SiO8

loop_
_space_group_symop_operation_xyz
x,y,z
-x,-x+y,1/2+z
x-y,x,1/2+z
-y,-x,z
-y,x-y,z
x-y,-y,1/2+z
-x,-y,1/2+z
x,x-y,z
-x+y,-x,z
y,x,1/2+z
y,-x+y,1/2+z
-x+y,y,z

loop_
_atom_site_label
_atom_site_fract_x
_atom_site_fract_y
_atom_site_fract_z
_atom_site_U_iso_or_equiv
Sn1 0.82637 0.17363 0.59214 0.03065
Sn2 0.49272 0.50728 0.85203 0.02947
Si 0.33333 0.66667 0.59630 0.01460
O1 0.45470 0.90940 0.54770 0.02750
O2 0.33333 0.66667 0.73070 0.02400
O3 0.66667 0.33333 0.61770 0.01180
O4 0.19460 0.38910 0.92080 0.01670

loop_
_cod_related_entry_id
_cod_related_entry_database
_cod_related_entry_code
1 AMCSD 0006130
